data_7130030
loop_
_publ_author_name
'Siqin, Wu'
'Zhou, Bo'
'Fang, Xiaoyu'
'Yan, Dongpeng'

_publ_section_title
;
 Chelation-activated ultralong room-temperature phosphorescence and
 thermo-/excitation-dependent persistent luminescence
;
_journal_name_full 'Chemical Communications'
_journal_paper_doi 10.1039/D2CC01485H
_journal_year 2022
_chemical_formula_moiety '0.121(C21 H17 Cd N5 O11)'
_chemical_formula_sum 'C2.55 H2.06 Cd0.12 N0.61 O1.33'
_chemical_formula_weight 76.10
_space_group_crystal_system monoclinic
_space_group_IT_number 14
_space_group_name_Hall '-P 2yn'
_space_group_name_H-M_alt 'P 1 21/n 1'
_atom_sites_solution_hydrogens geom
_atom_sites_solution_primary direct
_audit_creation_date 2020-12-26
_audit_creation_method
;
Olex2 1.3
(compiled 2020.07.31 svn.rc2a77460 for OlexSys, GUI svn.r6145)
;
_audit_update_record
;
2021-11-22 deposited with the CCDC.	2022-04-26 downloaded from the CCDC.
;
_cell_angle_alpha 90
_cell_angle_beta 100.388(3)
_cell_angle_gamma 90
_cell_formula_units_Z 33
_cell_length_a 11.4639(4)
_cell_length_b 14.5590(4)
_cell_length_c 14.1126(4)
_cell_measurement_reflns_used 10021
_cell_measurement_temperature 100.00(10)
_cell_measurement_theta_max 75.7140
_cell_measurement_theta_min 4.3530
_cell_volume 2316.83(12)
_computing_cell_refinement 'CrysAlisPro 1.171.40.84a (Rigaku OD, 2020)'
_computing_data_collection 'CrysAlisPro 1.171.40.84a (Rigaku OD, 2020)'
_computing_data_reduction 'CrysAlisPro 1.171.40.84a (Rigaku OD, 2020)'
_computing_molecular_graphics 'Olex2 1.3 (Dolomanov et al., 2009)'
_computing_publication_material 'Olex2 1.3 (Dolomanov et al., 2009)'
_computing_structure_refinement 'XL  (Sheldrick, 2008)'
_computing_structure_solution 'SHELXS  (Sheldrick, 2008)'
_diffrn_ambient_environment N~2~
_diffrn_ambient_temperature 100.00(10)
_diffrn_detector 'Hybrid Pixel Array Detector'
_diffrn_detector_area_resol_mean 10.0000
_diffrn_detector_type HyPix
_diffrn_measured_fraction_theta_full 0.999
_diffrn_measured_fraction_theta_max 0.963
_diffrn_measurement_details
;
List of Runs (angles in degrees, time in seconds):

  # Type    Start    End  Width  t~exp~   \w     \q     \k     \f   Frames
#--------------------------------------------------------------------------
  1  \w     58.00 114.00   0.50    0.05    --   46.95  61.00 -83.00  112
  2  \w     89.00 159.00   0.50    0.06    --  104.75  61.00 -83.00  140
  3  \w    117.00 177.00   0.50    0.06    --  104.75  45.00-150.00  120
  4  \w     93.00 177.00   0.50    0.06    --  104.75  15.00-180.00  168
  5  \w     38.00  72.00   0.50    0.06    --  104.75 -61.00 -60.00   68
  6  \w     32.00  62.00   0.50    0.06    --  104.75 -77.00  30.00   60
  7  \w     76.00 108.00   0.50    0.06    --  104.75 -77.00  30.00   64
  8  \w     33.00  73.00   0.50    0.06    --  104.75 -61.00 137.00   80
  9  \w    -25.00  62.00   0.50    0.05    --   46.95 -61.00 137.00  174
 10  \w     36.00  72.00   0.50    0.06    --  104.75 -61.00-180.00   72
 11  \w     71.00 104.00   0.50    0.06    --  104.75 -94.00 -90.00   66
 12  \w    -57.00  25.00   0.50    0.05    --  -46.95  61.00 -83.00  164
 13  \w    -67.00 -39.00   0.50    0.06    -- -102.00  61.00 -90.00   56
 14  \w    -61.00 -36.00   0.50    0.06    -- -102.00  61.00-150.00   50
 15  \w    -62.00 -29.00   0.50    0.06    -- -102.00  61.00 -83.00   66
 16  \w    -69.00 -44.00   0.50    0.06    -- -102.00  61.00-120.00   50
 17  \w    -68.00 -29.00   0.50    0.06    -- -102.00  61.00 -30.00   78
 18  \w    -54.00 -29.00   0.50    0.06    -- -102.00  61.00  30.00   50
 19  \w    -56.00 -31.00   0.50    0.06    -- -102.00  61.00 120.00   50
 20  \w   -158.00-132.00   0.50    0.06    -- -102.00 -45.00  30.00   52
 21  \w   -168.00-143.00   0.50    0.06    -- -102.00 -61.00 137.00   50
 22  \w    -99.00 -74.00   0.50    0.05    --  -46.95 -61.00 137.00   50
 23  \w   -130.00 -91.00   0.50    0.06    -- -102.00 -45.00  30.00   78
 24  \w   -115.00 -74.00   0.50    0.05    --  -46.95-125.00 -90.00   82
 25  \w   -118.00 -89.00   0.50    0.05    --  -46.95-125.00-120.00   58
 26  \w   -169.00-119.00   0.50    0.06    -- -102.00 -94.00-120.00  100
;
_diffrn_measurement_device 'four-circle diffractometer'
_diffrn_measurement_device_type 'CCD Area Detector'
_diffrn_measurement_method '\w scans'
_diffrn_orient_matrix_type 'CrysAlisPro convention (1999,Acta A55,543-557)'
_diffrn_orient_matrix_UB_11 0.1035827000
_diffrn_orient_matrix_UB_12 -0.0679749000
_diffrn_orient_matrix_UB_13 0.0018239000
_diffrn_orient_matrix_UB_21 -0.0169523000
_diffrn_orient_matrix_UB_22 -0.0343796000
_diffrn_orient_matrix_UB_23 0.0998306000
_diffrn_orient_matrix_UB_31 -0.0874708000
_diffrn_orient_matrix_UB_32 -0.0734277000
_diffrn_orient_matrix_UB_33 -0.0484710000
_diffrn_radiation_monochromator mirror
_diffrn_radiation_probe x-ray
_diffrn_radiation_type 'Cu K\a'
_diffrn_radiation_wavelength 1.54184
_diffrn_reflns_av_R_equivalents 0.0445
_diffrn_reflns_av_unetI/netI 0.0341
_diffrn_reflns_Laue_measured_fraction_full 0.999
_diffrn_reflns_Laue_measured_fraction_max 0.963
_diffrn_reflns_limit_h_max 13
_diffrn_reflns_limit_h_min -14
_diffrn_reflns_limit_k_max 17
_diffrn_reflns_limit_k_min -18
_diffrn_reflns_limit_l_max 17
_diffrn_reflns_limit_l_min -17
_diffrn_reflns_number 16419
_diffrn_reflns_point_group_measured_fraction_full 0.999
_diffrn_reflns_point_group_measured_fraction_max 0.963
_diffrn_reflns_theta_full 67.684
_diffrn_reflns_theta_max 76.268
_diffrn_reflns_theta_min 4.401
_diffrn_source 'Rotating-anode X-ray tube'
_diffrn_source_type 'Rigaku (Cu) X-ray Source'
_exptl_absorpt_coefficient_mu 8.219
_exptl_absorpt_correction_T_max 1.00000
_exptl_absorpt_correction_T_min 0.30094
_exptl_absorpt_correction_type multi-scan
_exptl_absorpt_process_details
;
CrysAlisPro 1.171.40.84a (Rigaku Oxford Diffraction, 2020)
Empirical absorption correction using spherical harmonics,
implemented in SCALE3 ABSPACK scaling algorithm.
;
_exptl_crystal_colour 'clear yellowish colourless'
_exptl_crystal_colour_lustre clear
_exptl_crystal_colour_modifier yellowish
_exptl_crystal_colour_primary colourless
_exptl_crystal_density_diffrn 1.800
_exptl_crystal_description block
_exptl_crystal_F_000 1256
_exptl_crystal_size_max 0.1
_exptl_crystal_size_mid 0.1
_exptl_crystal_size_min 0.1
_refine_diff_density_max 1.067
_refine_diff_density_min -1.820
_refine_diff_density_rms 0.127
_refine_ls_extinction_method none
_refine_ls_goodness_of_fit_ref 1.068
_refine_ls_hydrogen_treatment constr
_refine_ls_matrix_type full
_refine_ls_number_parameters 346
_refine_ls_number_reflns 4672
_refine_ls_number_restraints 0
_refine_ls_restrained_S_all 1.068
_refine_ls_R_factor_all 0.0573
_refine_ls_R_factor_gt 0.0543
_refine_ls_shift/su_max 0.001
_refine_ls_shift/su_mean 0.000
_refine_ls_structure_factor_coef Fsqd
_refine_ls_weighting_details 'w=1/[\s^2^(Fo^2^)+(0.0839P)^2^+6.0637P] where P=(Fo^2^+2Fc^2^)/3'
_refine_ls_weighting_scheme calc
_refine_ls_wR_factor_gt 0.1479
_refine_ls_wR_factor_ref 0.1506
_reflns_Friedel_coverage 0.000
_reflns_number_gt 4290
_reflns_number_total 4672
_reflns_threshold_expression 'I > 2\s(I)'
_cod_data_source_file d2cc01485h2.cif
_cod_data_source_block 20201201-5
_cod_original_cell_volume 2316.85(13)
_cod_database_code 7130030
_shelx_shelxl_version_number 2016/6
_chemical_oxdiff_formula CHONCd
_shelx_space_group_comment
;
The symmetry employed for this shelxl refinement is uniquely defined
by the following loop, which should always be used as a source of
symmetry information in preference to the above space-group names.
They are only intended as comments.
;
_reflns_odcompleteness_completeness 99.88
_reflns_odcompleteness_iscentric 1
_reflns_odcompleteness_theta 66.97
_olex2_refinement_description
;
1. Fixed Uiso
 At 1.2 times of:
  All C(H) groups
 At 1.5 times of:
  All C(H,H,H) groups, All O(H) groups
2.a Aromatic/amide H refined with riding coordinates:
 C15(H15), C16(H16), C17(H17), C19(H19), C21(H21), C23(H23), C26(H26),
 C29(H29), C30(H30), C33(H33)
2.b Idealised Me refined as rotating group:
 C35(H35A,H35B,H35C), C36(H36A,H36B,H36C)
2.c Idealised tetrahedral OH refined as rotating group:
 O9(H9)
;
_olex2_submission_special_instructions 'No special instructions were received'
_oxdiff_exptl_absorpt_empirical_details
;
Empirical correction (ABSPACK) includes:
- Absorption correction using spherical harmonics
- Frame scaling
;
_oxdiff_exptl_absorpt_empirical_full_max 2.697
_oxdiff_exptl_absorpt_empirical_full_min 0.630

loop_
_space_group_symop_operation_xyz
'x, y, z'
'-x+1/2, y+1/2, -z+1/2'
'-x, -y, -z'
'x-1/2, -y-1/2, z-1/2'

loop_
_atom_site_label
_atom_site_type_symbol
_atom_site_fract_x
_atom_site_fract_y
_atom_site_fract_z
_atom_site_U_iso_or_equiv
_atom_site_adp_type
_atom_site_occupancy
_atom_site_site_symmetry_order
_atom_site_calc_flag
_atom_site_refinement_flags_posn
_atom_site_refinement_flags_adp
_atom_site_refinement_flags_occupancy
_atom_site_disorder_assembly
_atom_site_disorder_group
Cd1 Cd 0.05299(3) 0.23632(2) 0.85419(2) 0.03636(15) Uani 1 1 d . . . . .
O4 O 0.0587(4) 0.1771(2) 0.6874(2) 0.0496(9) Uani 1 1 d . . . . .
N6 N 0.1144(4) 0.3650(3) 0.9503(3) 0.0355(8) Uani 1 1 d . . . . .
O7 O 0.1027(3) 0.0565(2) 0.6043(2) 0.0444(8) Uani 1 1 d . . . . .
O8 O 0.1490(3) 0.0382(3) 1.1036(2) 0.0469(9) Uani 1 1 d . . . . .
O9 O 0.2359(4) -0.1838(2) 0.8583(3) 0.0459(8) Uani 1 1 d . . . . .
H9 H 0.232443 -0.203503 0.803371 0.069 Uiso 1 1 calc R U . . .
O10 O 0.0813(4) 0.1629(3) 1.0190(3) 0.0492(9) Uani 1 1 d . . . . .
N11 N 0.0150(3) 0.3690(3) 0.7580(3) 0.0338(8) Uani 1 1 d . . . . .
N13 N 0.1118(4) 0.0821(3) 0.8541(3) 0.0354(8) Uani 1 1 d . . . . .
C14 C 0.0460(4) 0.4501(3) 0.8037(3) 0.0326(9) Uani 1 1 d . . . . .
C15 C 0.1628(5) 0.3634(4) 1.0436(3) 0.0413(11) Uani 1 1 d . . . . .
H15 H 0.174440 0.306783 1.074387 0.050 Uiso 1 1 calc R U . . .
C16 C 0.1697(4) -0.0473(3) 0.7688(4) 0.0378(10) Uani 1 1 d . . . . .
H16 H 0.179167 -0.073041 0.710364 0.045 Uiso 1 1 calc R U . . .
C17 C 0.1819(4) -0.0553(3) 0.9399(4) 0.0392(11) Uani 1 1 d . . . . .
H17 H 0.199488 -0.086408 0.998339 0.047 Uiso 1 1 calc R U . . .
C18 C 0.1975(4) -0.0978(3) 0.8545(3) 0.0369(10) Uani 1 1 d . . . . .
C19 C -0.0311(4) 0.3708(4) 0.6646(3) 0.0350(10) Uani 1 1 d . . . . .
H19 H -0.051560 0.315526 0.633012 0.042 Uiso 1 1 calc R U . . .
C20 C 0.1281(4) 0.0407(3) 0.7729(3) 0.0348(10) Uani 1 1 d . . . . .
C21 C 0.0627(5) 0.6184(3) 0.8084(4) 0.0398(10) Uani 1 1 d . . . . .
H21 H 0.051077 0.674582 0.776844 0.048 Uiso 1 1 calc R U . . .
C23 C -0.0198(4) 0.5346(3) 0.6567(3) 0.0352(10) Uani 1 1 d . . . . .
H23 H -0.031289 0.589472 0.622561 0.042 Uiso 1 1 calc R U . . .
C24 C 0.0986(4) 0.4475(3) 0.9055(3) 0.0340(9) Uani 1 1 d . . . . .
C25 C 0.1395(4) 0.0345(3) 0.9361(3) 0.0345(10) Uani 1 1 d . . . . .
C26 C 0.1104(5) 0.6161(3) 0.9025(4) 0.0427(11) Uani 1 1 d . . . . .
H26 H 0.131369 0.670877 0.934944 0.051 Uiso 1 1 calc R U . . .
C27 C 0.0292(4) 0.5347(3) 0.7556(3) 0.0341(9) Uani 1 1 d . . . . .
C28 C 0.1298(5) 0.5310(3) 0.9540(3) 0.0390(10) Uani 1 1 d . . . . .
C29 C -0.0502(4) 0.4528(3) 0.6117(3) 0.0366(10) Uani 1 1 d . . . . .
H29 H -0.083263 0.451401 0.546507 0.044 Uiso 1 1 calc R U . . .
C30 C 0.1969(5) 0.4427(4) 1.0972(4) 0.0456(12) Uani 1 1 d . . . . .
H30 H 0.230648 0.438714 1.162093 0.055 Uiso 1 1 calc R U . . .
C31 C 0.0928(5) 0.0995(3) 0.6842(3) 0.0382(10) Uani 1 1 d . . . . .
C33 C 0.1797(5) 0.5265(4) 1.0524(4) 0.0443(12) Uani 1 1 d . . . . .
H33 H 0.200975 0.580128 1.087025 0.053 Uiso 1 1 calc R U . . .
C34 C 0.1205(4) 0.0855(3) 1.0236(3) 0.0386(10) Uani 1 1 d . . . . .
C35 C 0.0628(6) 0.1118(4) 0.5173(4) 0.0551(14) Uani 1 1 d . . . . .
H35A H 0.062816 0.074507 0.461146 0.083 Uiso 1 1 calc R U . . .
H35B H 0.115604 0.162857 0.516345 0.083 Uiso 1 1 calc R U . . .
H35C H -0.015919 0.134091 0.517462 0.083 Uiso 1 1 calc R U . . .
C36 C 0.1407(6) 0.0879(5) 1.1918(4) 0.0604(16) Uani 1 1 d . . . . .
H36A H 0.068567 0.122850 1.182453 0.091 Uiso 1 1 calc R U . . .
H36B H 0.207264 0.128655 1.207511 0.091 Uiso 1 1 calc R U . . .
H36C H 0.140979 0.044988 1.243457 0.091 Uiso 1 1 calc R U . . .
O O -0.1378(5) 0.2479(4) 0.8999(4) 0.0743(15) Uani 1 1 d . . . . .
N1 N 0.3419(4) 0.2444(3) 0.8807(3) 0.0408(10) Uani 1 1 d . . . . .
N3 N -0.2013(4) 0.2092(4) 0.8308(3) 0.0530(12) Uani 1 1 d . . . . .
O2 O -0.1442(5) 0.1788(5) 0.7693(4) 0.0938(19) Uani 1 1 d . . . . .
O1 O -0.3068(5) 0.2024(6) 0.8207(5) 0.111(2) Uani 1 1 d . . . . .
O3 O 0.2477(3) 0.2559(2) 0.8152(3) 0.0413(8) Uani 1 1 d . . . . .
O6 O 0.4379(4) 0.2708(3) 0.8625(3) 0.0520(10) Uani 1 1 d . . . . .
O5 O 0.3293(4) 0.2071(3) 0.9570(3) 0.0548(10) Uani 1 1 d . . . . .

loop_
_atom_site_aniso_label
_atom_site_aniso_U_11
_atom_site_aniso_U_22
_atom_site_aniso_U_33
_atom_site_aniso_U_23
_atom_site_aniso_U_13
_atom_site_aniso_U_12
Cd1 0.0479(2) 0.0303(2) 0.0274(2) 0.00230(11) -0.00267(14) 0.00048(12)
O4 0.078(3) 0.0298(18) 0.0337(18) 0.0045(14) -0.0084(17) 0.0020(17)
N6 0.047(2) 0.031(2) 0.0266(18) -0.0005(15) 0.0000(16) 0.0034(16)
O7 0.067(2) 0.0334(17) 0.0275(16) 0.0025(13) -0.0058(15) 0.0015(16)
O8 0.0463(19) 0.060(2) 0.0302(17) 0.0095(16) -0.0038(14) 0.0000(17)
O9 0.062(2) 0.0310(17) 0.0404(19) 0.0084(14) -0.0031(17) 0.0032(16)
O10 0.066(2) 0.044(2) 0.0364(19) 0.0042(16) 0.0058(17) -0.0028(18)
N11 0.0379(19) 0.0310(19) 0.0303(19) -0.0001(15) 0.0004(15) 0.0033(15)
N13 0.041(2) 0.0282(18) 0.0327(19) 0.0068(15) -0.0051(15) -0.0057(16)
C14 0.034(2) 0.031(2) 0.031(2) -0.0003(17) 0.0026(17) 0.0031(17)
C15 0.055(3) 0.038(3) 0.026(2) 0.0022(19) -0.006(2) 0.000(2)
C16 0.040(2) 0.031(2) 0.039(2) 0.0059(19) -0.0024(19) -0.0060(19)
C17 0.040(2) 0.036(2) 0.037(2) 0.0111(19) -0.0060(19) -0.0076(19)
C18 0.036(2) 0.036(2) 0.035(2) 0.0072(19) -0.0047(18) -0.0049(18)
C19 0.037(2) 0.039(3) 0.027(2) 0.0017(18) -0.0013(17) 0.0058(18)
C20 0.040(2) 0.029(2) 0.031(2) 0.0051(17) -0.0053(18) -0.0089(18)
C21 0.050(3) 0.030(2) 0.037(2) 0.0021(19) 0.002(2) 0.000(2)
C23 0.035(2) 0.037(2) 0.032(2) 0.0051(18) 0.0009(17) 0.0047(19)
C24 0.041(2) 0.031(2) 0.027(2) 0.0014(17) -0.0011(18) 0.0029(18)
C25 0.034(2) 0.037(2) 0.030(2) 0.0076(18) -0.0020(17) -0.0069(18)
C26 0.060(3) 0.031(2) 0.034(2) -0.0030(19) 0.000(2) -0.003(2)
C27 0.038(2) 0.032(2) 0.030(2) 0.0016(18) 0.0013(18) 0.0036(18)
C28 0.046(3) 0.035(2) 0.033(2) 0.0001(19) -0.0023(19) 0.000(2)
C29 0.040(2) 0.039(2) 0.029(2) 0.0014(19) -0.0001(18) 0.0059(19)
C30 0.059(3) 0.042(3) 0.030(2) 0.002(2) -0.006(2) 0.001(2)
C31 0.050(3) 0.028(2) 0.031(2) 0.0026(18) -0.0059(19) -0.0090(19)
C33 0.058(3) 0.036(3) 0.034(2) -0.001(2) -0.003(2) 0.001(2)
C34 0.040(2) 0.040(3) 0.032(2) 0.0090(19) -0.0035(19) -0.006(2)
C35 0.080(4) 0.046(3) 0.034(3) 0.009(2) -0.003(3) 0.003(3)
C36 0.051(3) 0.087(5) 0.039(3) 0.006(3) -0.002(2) 0.003(3)
O 0.072(3) 0.093(4) 0.060(3) -0.031(3) 0.018(3) -0.033(3)
N1 0.048(3) 0.033(2) 0.034(2) -0.0101(16) -0.0101(18) 0.0059(17)
N3 0.054(3) 0.065(3) 0.037(2) 0.006(2) -0.001(2) -0.021(2)
O2 0.083(4) 0.118(5) 0.077(3) -0.043(3) 0.005(3) -0.038(3)
O1 0.051(3) 0.166(7) 0.112(5) 0.011(5) 0.007(3) -0.045(4)
O3 0.0425(19) 0.0415(18) 0.0352(19) -0.0004(14) -0.0055(15) 0.0038(14)
O6 0.047(2) 0.055(2) 0.049(2) -0.0213(18) -0.0050(17) -0.0017(17)
O5 0.071(3) 0.045(2) 0.040(2) 0.0018(17) -0.0118(18) 0.0087(19)

loop_
_atom_type_symbol
_atom_type_description
_atom_type_scat_dispersion_real
_atom_type_scat_dispersion_imag
_atom_type_scat_source
C C 0.0181 0.0091 'International Tables Vol C Tables 4.2.6.8 and 6.1.1.4'
H H 0.0000 0.0000 'International Tables Vol C Tables 4.2.6.8 and 6.1.1.4'
Cd Cd 0.1185 4.6533 'International Tables Vol C Tables 4.2.6.8 and 6.1.1.4'
N N 0.0311 0.0180 'International Tables Vol C Tables 4.2.6.8 and 6.1.1.4'
O O 0.0492 0.0322 'International Tables Vol C Tables 4.2.6.8 and 6.1.1.4'

loop_
_geom_angle_atom_site_label_1
_geom_angle_atom_site_label_2
_geom_angle_atom_site_label_3
_geom_angle
_geom_angle_site_symmetry_1
_geom_angle_site_symmetry_3
_geom_angle_publ_flag
O4 Cd1 O10 134.00(12) . . ?
N6 Cd1 O4 139.29(13) . . ?
N6 Cd1 O10 80.25(13) . . ?
N6 Cd1 N11 71.52(14) . . ?
N6 Cd1 O 88.93(15) . . ?
N6 Cd1 O2 134.01(18) . . ?
N6 Cd1 O3 81.02(13) . . ?
N11 Cd1 O4 77.02(12) . . ?
N11 Cd1 O10 148.98(13) . . ?
N11 Cd1 O 90.84(18) . . ?
N11 Cd1 O2 86.66(19) . . ?
N11 Cd1 O3 81.59(13) . . ?
N13 Cd1 O4 67.40(12) . . ?
N13 Cd1 N6 135.17(13) . . ?
N13 Cd1 O10 66.80(13) . . ?
N13 Cd1 N11 143.92(14) . . ?
N13 Cd1 O 110.13(17) . . ?
N13 Cd1 O2 85.06(19) . . ?
N13 Cd1 O3 80.51(13) . . ?
O Cd1 O4 117.06(16) . . ?
O Cd1 O10 75.75(18) . . ?
O Cd1 O2 50.44(18) . . ?
O Cd1 O3 168.92(16) . . ?
O2 Cd1 O4 67.16(17) . . ?
O2 Cd1 O10 104.69(18) . . ?
O3 Cd1 O4 69.25(13) . . ?
O3 Cd1 O10 106.85(13) . . ?
O3 Cd1 O2 136.35(17) . . ?
C31 O4 Cd1 114.9(3) . . ?
C15 N6 Cd1 125.8(3) . . ?
C15 N6 C24 118.3(4) . . ?
C24 N6 Cd1 116.0(3) . . ?
C31 O7 C35 113.3(4) . . ?
C34 O8 C36 115.4(5) . . ?
C18 O9 H9 109.5 . . ?
C34 O10 Cd1 115.3(3) . . ?
C14 N11 Cd1 115.7(3) . . ?
C19 N11 Cd1 126.0(3) . . ?
C19 N11 C14 118.3(4) . . ?
C20 N13 Cd1 121.1(3) . . ?
C25 N13 Cd1 121.3(3) . . ?
C25 N13 C20 117.4(4) . . ?
N11 C14 C24 118.1(4) . . ?
N11 C14 C27 122.1(4) . . ?
C27 C14 C24 119.8(4) . . ?
N6 C15 H15 118.5 . . ?
N6 C15 C30 123.1(5) . . ?
C30 C15 H15 118.5 . . ?
C18 C16 H16 120.6 . . ?
C20 C16 H16 120.6 . . ?
C20 C16 C18 118.7(5) . . ?
C18 C17 H17 120.6 . . ?
C25 C17 H17 120.6 . . ?
C25 C17 C18 118.7(4) . . ?
O9 C18 C16 123.5(5) . . ?
O9 C18 C17 118.5(4) . . ?
C17 C18 C16 118.0(5) . . ?
N11 C19 H19 118.6 . . ?
N11 C19 C29 122.7(5) . . ?
C29 C19 H19 118.6 . . ?
N13 C20 C16 124.0(4) . . ?
N13 C20 C31 113.4(4) . . ?
C16 C20 C31 122.6(4) . . ?
C26 C21 H21 119.6 . . ?
C26 C21 C27 120.9(4) . . ?
C27 C21 H21 119.6 . . ?
C27 C23 H23 120.5 . . ?
C29 C23 H23 120.5 . . ?
C29 C23 C27 119.0(4) . . ?
N6 C24 C14 118.7(4) . . ?
N6 C24 C28 122.5(4) . . ?
C28 C24 C14 118.7(4) . . ?
N13 C25 C17 123.2(5) . . ?
N13 C25 C34 114.3(4) . . ?
C17 C25 C34 122.5(4) . . ?
C21 C26 H26 119.3 . . ?
C21 C26 C28 121.4(5) . . ?
C28 C26 H26 119.3 . . ?
C14 C27 C21 119.4(4) . . ?
C14 C27 C23 118.3(4) . . ?
C23 C27 C21 122.3(4) . . ?
C24 C28 C26 119.8(4) . . ?
C33 C28 C24 117.6(4) . . ?
C33 C28 C26 122.7(5) . . ?
C19 C29 H29 120.3 . . ?
C23 C29 C19 119.4(4) . . ?
C23 C29 H29 120.3 . . ?
C15 C30 H30 120.6 . . ?
C33 C30 C15 118.9(5) . . ?
C33 C30 H30 120.6 . . ?
O4 C31 O7 124.1(4) . . ?
O4 C31 C20 123.0(5) . . ?
O7 C31 C20 113.0(4) . . ?
C28 C33 H33 120.1 . . ?
C30 C33 C28 119.7(5) . . ?
C30 C33 H33 120.1 . . ?
O8 C34 C25 113.6(4) . . ?
O10 C34 O8 124.5(5) . . ?
O10 C34 C25 121.9(4) . . ?
O7 C35 H35A 109.5 . . ?
O7 C35 H35B 109.5 . . ?
O7 C35 H35C 109.5 . . ?
H35A C35 H35B 109.5 . . ?
H35A C35 H35C 109.5 . . ?
H35B C35 H35C 109.5 . . ?
O8 C36 H36A 109.5 . . ?
O8 C36 H36B 109.5 . . ?
O8 C36 H36C 109.5 . . ?
H36A C36 H36B 109.5 . . ?
H36A C36 H36C 109.5 . . ?
H36B C36 H36C 109.5 . . ?
N3 O Cd1 101.0(4) . . ?
O6 N1 O3 118.0(5) . . ?
O6 N1 O5 124.4(4) . . ?
O5 N1 O3 117.6(5) . . ?
O N3 O2 113.4(5) . . ?
O1 N3 O 124.6(7) . . ?
O1 N3 O2 122.0(6) . . ?
N3 O2 Cd1 95.1(3) . . ?
N1 O3 Cd1 120.5(3) . . ?

loop_
_geom_bond_atom_site_label_1
_geom_bond_atom_site_label_2
_geom_bond_distance
_geom_bond_site_symmetry_2
_geom_bond_publ_flag
Cd1 O4 2.519(4) . ?
Cd1 N6 2.346(4) . ?
Cd1 O10 2.527(4) . ?
Cd1 N11 2.356(4) . ?
Cd1 N13 2.344(4) . ?
Cd1 O 2.396(6) . ?
Cd1 O2 2.504(5) . ?
Cd1 O3 2.411(4) . ?
O4 C31 1.199(6) . ?
N6 C15 1.334(6) . ?
N6 C24 1.354(6) . ?
O7 C31 1.313(6) . ?
O7 C35 1.470(6) . ?
O8 C34 1.313(6) . ?
O8 C36 1.457(7) . ?
O9 H9 0.8200 . ?
O9 C18 1.326(6) . ?
O10 C34 1.210(6) . ?
N11 C14 1.361(6) . ?
N11 C19 1.329(6) . ?
N13 C20 1.337(6) . ?
N13 C25 1.337(6) . ?
C14 C24 1.456(6) . ?
C14 C27 1.403(6) . ?
C15 H15 0.9300 . ?
C15 C30 1.397(7) . ?
C16 H16 0.9300 . ?
C16 C18 1.401(6) . ?
C16 C20 1.373(7) . ?
C17 H17 0.9300 . ?
C17 C18 1.395(7) . ?
C17 C25 1.393(7) . ?
C19 H19 0.9300 . ?
C19 C29 1.404(7) . ?
C20 C31 1.509(6) . ?
C21 H21 0.9300 . ?
C21 C26 1.342(7) . ?
C21 C27 1.443(7) . ?
C23 H23 0.9300 . ?
C23 C27 1.407(6) . ?
C23 C29 1.365(7) . ?
C24 C28 1.409(7) . ?
C25 C34 1.490(7) . ?
C26 H26 0.9300 . ?
C26 C28 1.433(7) . ?
C28 C33 1.404(7) . ?
C29 H29 0.9300 . ?
C30 H30 0.9300 . ?
C30 C33 1.372(7) . ?
C33 H33 0.9300 . ?
C35 H35A 0.9600 . ?
C35 H35B 0.9600 . ?
C35 H35C 0.9600 . ?
C36 H36A 0.9600 . ?
C36 H36B 0.9600 . ?
C36 H36C 0.9600 . ?
O N3 1.242(7) . ?
N1 O3 1.299(6) . ?
N1 O6 1.236(7) . ?
N1 O5 1.238(6) . ?
N3 O2 1.258(8) . ?
N3 O1 1.196(7) . ?

loop_
_geom_torsion_atom_site_label_1
_geom_torsion_atom_site_label_2
_geom_torsion_atom_site_label_3
_geom_torsion_atom_site_label_4
_geom_torsion
_geom_torsion_site_symmetry_1
_geom_torsion_site_symmetry_2
_geom_torsion_site_symmetry_3
_geom_torsion_site_symmetry_4
_geom_torsion_publ_flag
Cd1 O4 C31 O7 -179.6(4) . . . . ?
Cd1 O4 C31 C20 0.8(6) . . . . ?
Cd1 N6 C15 C30 -179.5(4) . . . . ?
Cd1 N6 C24 C14 0.0(6) . . . . ?
Cd1 N6 C24 C28 179.2(4) . . . . ?
Cd1 O10 C34 O8 175.2(4) . . . . ?
Cd1 O10 C34 C25 -5.6(6) . . . . ?
Cd1 N11 C14 C24 0.0(5) . . . . ?
Cd1 N11 C14 C27 179.7(3) . . . . ?
Cd1 N11 C19 C29 -179.4(3) . . . . ?
Cd1 N13 C20 C16 175.6(4) . . . . ?
Cd1 N13 C20 C31 -6.1(5) . . . . ?
Cd1 N13 C25 C17 -175.9(3) . . . . ?
Cd1 N13 C25 C34 4.5(5) . . . . ?
Cd1 O N3 O2 1.8(7) . . . . ?
Cd1 O N3 O1 -176.5(7) . . . . ?
N6 C15 C30 C33 0.2(9) . . . . ?
N6 C24 C28 C26 -179.8(5) . . . . ?
N6 C24 C28 C33 0.4(8) . . . . ?
N11 C14 C24 N6 0.0(7) . . . . ?
N11 C14 C24 C28 -179.3(4) . . . . ?
N11 C14 C27 C21 179.3(4) . . . . ?
N11 C14 C27 C23 -0.9(7) . . . . ?
N11 C19 C29 C23 0.5(7) . . . . ?
N13 C20 C31 O4 3.3(7) . . . . ?
N13 C20 C31 O7 -176.4(4) . . . . ?
N13 C25 C34 O8 -179.5(4) . . . . ?
N13 C25 C34 O10 1.2(7) . . . . ?
C14 N11 C19 C29 -0.7(7) . . . . ?
C14 C24 C28 C26 -0.6(7) . . . . ?
C14 C24 C28 C33 179.6(5) . . . . ?
C15 N6 C24 C14 179.9(5) . . . . ?
C15 N6 C24 C28 -0.9(7) . . . . ?
C15 C30 C33 C28 -0.7(9) . . . . ?
C16 C20 C31 O4 -178.4(5) . . . . ?
C16 C20 C31 O7 2.0(7) . . . . ?
C17 C25 C34 O8 0.9(7) . . . . ?
C17 C25 C34 O10 -178.4(5) . . . . ?
C18 C16 C20 N13 -0.2(7) . . . . ?
C18 C16 C20 C31 -178.4(4) . . . . ?
C18 C17 C25 N13 0.7(7) . . . . ?
C18 C17 C25 C34 -179.8(4) . . . . ?
C19 N11 C14 C24 -178.8(4) . . . . ?
C19 N11 C14 C27 0.9(7) . . . . ?
C20 N13 C25 C17 -1.2(7) . . . . ?
C20 N13 C25 C34 179.2(4) . . . . ?
C20 C16 C18 O9 178.6(4) . . . . ?
C20 C16 C18 C17 -0.3(7) . . . . ?
C21 C26 C28 C24 0.1(8) . . . . ?
C21 C26 C28 C33 179.9(5) . . . . ?
C24 N6 C15 C30 0.6(8) . . . . ?
C24 C14 C27 C21 -1.0(7) . . . . ?
C24 C14 C27 C23 178.8(4) . . . . ?
C24 C28 C33 C30 0.4(8) . . . . ?
C25 N13 C20 C16 1.0(7) . . . . ?
C25 N13 C20 C31 179.3(4) . . . . ?
C25 C17 C18 O9 -178.8(4) . . . . ?
C25 C17 C18 C16 0.1(7) . . . . ?
C26 C21 C27 C14 0.5(8) . . . . ?
C26 C21 C27 C23 -179.3(5) . . . . ?
C26 C28 C33 C30 -179.4(5) . . . . ?
C27 C14 C24 N6 -179.7(4) . . . . ?
C27 C14 C24 C28 1.0(7) . . . . ?
C27 C21 C26 C28 -0.1(8) . . . . ?
C27 C23 C29 C19 -0.5(7) . . . . ?
C29 C23 C27 C14 0.7(7) . . . . ?
C29 C23 C27 C21 -179.5(5) . . . . ?
C35 O7 C31 O4 -2.5(7) . . . . ?
C35 O7 C31 C20 177.1(4) . . . . ?
C36 O8 C34 O10 -5.4(7) . . . . ?
C36 O8 C34 C25 175.3(4) . . . . ?
O N3 O2 Cd1 -1.7(6) . . . . ?
O1 N3 O2 Cd1 176.6(6) . . . . ?
O6 N1 O3 Cd1 -167.3(3) . . . . ?
O5 N1 O3 Cd1 13.2(5) . . . . ?
